data_4107198
loop_
_publ_author_name
'Guohong Zou'
'Ning Ye'
'Ling Huang'
'Xinsong Lin'

_publ_contact_author_address
;
Fujian Institute of Research on the Structure of Matter,
Chinese Academy of Sciences
Fuzhou, Fujian
350002
People's Republic of China
;
_publ_contact_author_email nye@fjirsm.ac.cn
_publ_contact_author_fax +86-591-83776076
_publ_contact_author_name 'Ning Ye'
_publ_contact_author_phone +86-591-83776076
_publ_section_title
;
 Alkaline-Alkaline Earth Fluoride Carbonate Crystals ABCO3F (A = K, Rb,
 Cs; B = Ca, Sr, Ba) as Nonlinear Optical Materials
;
_journal_name_full 'Journal of the American Chemical Society'
_journal_page_first 20001
_journal_page_last 20007
_journal_paper_doi 10.1021/ja209276a
_journal_volume 133
_journal_year 2011
_chemical_formula_sum 'C Ca F K O3'
_chemical_formula_weight 158.19
_chemical_name_systematic
; 
 ? 
;
_space_group_IT_number 187
_symmetry_cell_setting hexagonal
_symmetry_space_group_name_Hall 'P -6 2'
_symmetry_space_group_name_H-M 'P -6 m 2'
_atom_sites_solution_primary direct
_atom_sites_solution_secondary difmap
_audit_creation_method SHELXL-97
_audit_update_record
;
2011-08-19 # Formatted by publCIF
;
_cell_angle_alpha 90.00
_cell_angle_beta 90.00
_cell_angle_gamma 120.00
_cell_formula_units_Z 1
_cell_length_a 5.0968(6)
_cell_length_b 5.0968(6)
_cell_length_c 4.4553(7)
_cell_measurement_reflns_used 139
_cell_measurement_temperature 293(2)
_cell_measurement_theta_max 27.0833
_cell_measurement_theta_min 4.5747
_cell_volume 100.23(2)
_computing_cell_refinement 'CrystalClear (Rigaku Inc., 2007)'
_computing_data_collection 'CrystalClear (Rigaku Inc., 2007)'
_computing_data_reduction 'CrystalClear (Rigaku Inc., 2007)'
_computing_molecular_graphics 'SHELXL-97 (Sheldrick, 1997)'
_computing_publication_material 'SHELXL-97 (Sheldrick, 1997)'
_computing_structure_refinement 'SHELXL-97 (Sheldrick, 1997)'
_computing_structure_solution 'SHELXS-97 (Sheldrick, 1990)'
_diffrn_ambient_temperature 293(2)
_diffrn_detector_area_resol_mean 13.6612
_diffrn_measured_fraction_theta_full 0.985
_diffrn_measured_fraction_theta_max 0.985
_diffrn_measurement_device_type Mercury2
_diffrn_measurement_method CCD_Profile_fitting
_diffrn_radiation_monochromator graphite
_diffrn_radiation_source 'fine-focus sealed tube'
_diffrn_radiation_type MoK\a
_diffrn_radiation_wavelength 0.71073
_diffrn_reflns_av_R_equivalents 0.0173
_diffrn_reflns_av_sigmaI/netI 0.0104
_diffrn_reflns_limit_h_max 6
_diffrn_reflns_limit_h_min -6
_diffrn_reflns_limit_k_max 5
_diffrn_reflns_limit_k_min -6
_diffrn_reflns_limit_l_max 5
_diffrn_reflns_limit_l_min -5
_diffrn_reflns_number 797
_diffrn_reflns_theta_full 27.08
_diffrn_reflns_theta_max 27.08
_diffrn_reflns_theta_min 4.57
_diffrn_standards_decay_% 0
_diffrn_standards_interval_count none
_diffrn_standards_interval_time none
_diffrn_standards_number 67
_exptl_absorpt_coefficient_mu 2.495
_exptl_absorpt_correction_T_max 1.0000
_exptl_absorpt_correction_T_min 0.6345
_exptl_absorpt_correction_type multi-scan
_exptl_crystal_colour Colorless
_exptl_crystal_density_diffrn 2.621
_exptl_crystal_description Prism
_exptl_crystal_F_000 78
_exptl_crystal_size_max 0.2000
_exptl_crystal_size_mid 0.2000
_exptl_crystal_size_min 0.2000
_refine_diff_density_max 0.129
_refine_diff_density_min -0.158
_refine_diff_density_rms 0.039
_refine_ls_abs_structure_details 'Flack H D (1983), Acta Cryst. A39, 876-881'
_refine_ls_abs_structure_Flack 0.04(8)
_refine_ls_extinction_coef 0.00(3)
_refine_ls_extinction_expression Fc^*^=kFc[1+0.001xFc^2^\l^3^/sin(2\q)]^-1/4^
_refine_ls_extinction_method SHELXL
_refine_ls_goodness_of_fit_ref 1.260
_refine_ls_matrix_type full
_refine_ls_number_parameters 14
_refine_ls_number_reflns 116
_refine_ls_number_restraints 0
_refine_ls_restrained_S_all 1.260
_refine_ls_R_factor_all 0.0108
_refine_ls_R_factor_gt 0.0108
_refine_ls_shift/su_max 0.096
_refine_ls_shift/su_mean 0.007
_refine_ls_structure_factor_coef Fsqd
_refine_ls_weighting_details 'calc w=1/[\s^2^(Fo^2^)+(0.0130P)^2^+0.0143P] where P=(Fo^2^+2Fc^2^)/3'
_refine_ls_weighting_scheme calc
_refine_ls_wR_factor_gt 0.0272
_refine_ls_wR_factor_ref 0.0272
_reflns_number_gt 116
_reflns_number_total 116
_reflns_threshold_expression >2sigma(I)
_cod_data_source_file ja209276a_si_002_1.cif
_cod_data_source_block KCaCO3F
_cod_database_code 4107198

loop_
_symmetry_equiv_pos_as_xyz
'x, y, z'
'-y, x-y, z'
'-x+y, -x, z'
'x, y, -z'
'-y, x-y, -z'
'-x+y, -x, -z'
'-y, -x, z'
'-x+y, y, z'
'x, x-y, z'
'-y, -x, -z'
'-x+y, y, -z'
'x, x-y, -z'

loop_
_atom_site_label
_atom_site_type_symbol
_atom_site_fract_x
_atom_site_fract_y
_atom_site_fract_z
_atom_site_U_iso_or_equiv
_atom_site_adp_type
_atom_site_occupancy
_atom_site_symmetry_multiplicity
_atom_site_calc_flag
_atom_site_refinement_flags
Ca1 Ca 1.0000 1.0000 0.5000 0.0118(2) Uani 1 12 d S
K3 K 0.6667 1.3333 0.0000 0.0167(3) Uani 1 12 d S
F1 F 1.0000 1.0000 0.0000 0.0219(6) Uani 1 12 d S
O1 O 1.47893(16) 0.9579(3) 0.5000 0.0175(3) Uani 1 4 d S
C1 C 1.3333 0.6667 0.5000 0.0086(8) Uani 1 12 d S

loop_
_atom_site_aniso_label
_atom_site_aniso_U_11
_atom_site_aniso_U_22
_atom_site_aniso_U_33
_atom_site_aniso_U_23
_atom_site_aniso_U_13
_atom_site_aniso_U_12
Ca1 0.0130(3) 0.0130(3) 0.0094(3) 0.000 0.000 0.00652(13)
K3 0.0185(3) 0.0185(3) 0.0131(4) 0.000 0.000 0.00923(17)
F1 0.0280(9) 0.0280(9) 0.0099(12) 0.000 0.000 0.0140(5)
O1 0.0149(5) 0.0109(8) 0.0253(7) 0.000 0.000 0.0054(4)
C1 0.0087(11) 0.0087(11) 0.0084(19) 0.000 0.000 0.0043(6)

loop_
_atom_type_symbol
_atom_type_description
_atom_type_scat_dispersion_real
_atom_type_scat_dispersion_imag
_atom_type_scat_source
C C 0.0033 0.0016 'International Tables Vol C Tables 4.2.6.8 and 6.1.1.4'
O O 0.0106 0.0060 'International Tables Vol C Tables 4.2.6.8 and 6.1.1.4'
F F 0.0171 0.0103 'International Tables Vol C Tables 4.2.6.8 and 6.1.1.4'
K K 0.2009 0.2494 'International Tables Vol C Tables 4.2.6.8 and 6.1.1.4'
Ca Ca 0.2262 0.3064 'International Tables Vol C Tables 4.2.6.8 and 6.1.1.4'

loop_
_geom_angle_atom_site_label_1
_geom_angle_atom_site_label_2
_geom_angle_atom_site_label_3
_geom_angle
_geom_angle_site_symmetry_1
_geom_angle_site_symmetry_3
F1 Ca1 F1 180.0 1_556 .
F1 Ca1 O1 90.0 1_556 3_785
F1 Ca1 O1 90.0 . 3_785
F1 Ca1 O1 90.0 1_556 3_675
F1 Ca1 O1 90.0 . 3_675
O1 Ca1 O1 171.65(7) 3_785 3_675
F1 Ca1 O1 90.0 1_556 1_455
F1 Ca1 O1 90.0 . 1_455
O1 Ca1 O1 120.0 3_785 1_455
O1 Ca1 O1 51.65(7) 3_675 1_455
F1 Ca1 O1 90.0 1_556 2_755
F1 Ca1 O1 90.0 . 2_755
O1 Ca1 O1 120.0 3_785 2_755
O1 Ca1 O1 68.35(7) 3_675 2_755
O1 Ca1 O1 120.0 1_455 2_755
F1 Ca1 O1 90.0 1_556 2_765
F1 Ca1 O1 90.0 . 2_765
O1 Ca1 O1 51.65(7) 3_785 2_765
O1 Ca1 O1 120.0 3_675 2_765
O1 Ca1 O1 68.35(7) 1_455 2_765
O1 Ca1 O1 171.65(7) 2_755 2_765
F1 Ca1 O1 90.0 1_556 .
F1 Ca1 O1 90.0 . .
O1 Ca1 O1 68.35(7) 3_785 .
O1 Ca1 O1 120.0 3_675 .
O1 Ca1 O1 171.65(7) 1_455 .
O1 Ca1 O1 51.65(7) 2_755 .
O1 Ca1 O1 120.000(1) 2_765 .
F1 Ca1 C1 90.0 1_556 .
F1 Ca1 C1 90.0 . .
O1 Ca1 C1 94.17(3) 3_785 .
O1 Ca1 C1 94.17(3) 3_675 .
O1 Ca1 C1 145.83(3) 1_455 .
O1 Ca1 C1 25.83(3) 2_755 .
O1 Ca1 C1 145.83(3) 2_765 .
O1 Ca1 C1 25.83(3) . .
F1 Ca1 C1 90.0 1_556 1_565
F1 Ca1 C1 90.0 . 1_565
O1 Ca1 C1 25.83(3) 3_785 1_565
O1 Ca1 C1 145.83(3) 3_675 1_565
O1 Ca1 C1 94.17(3) 1_455 1_565
O1 Ca1 C1 145.83(3) 2_755 1_565
O1 Ca1 C1 25.83(3) 2_765 1_565
O1 Ca1 C1 94.17(3) . 1_565
C1 Ca1 C1 120.0 . 1_565
F1 Ca1 C1 90.0 1_556 1_455
F1 Ca1 C1 90.0 . 1_455
O1 Ca1 C1 145.83(3) 3_785 1_455
O1 Ca1 C1 25.83(3) 3_675 1_455
O1 Ca1 C1 25.83(3) 1_455 1_455
O1 Ca1 C1 94.17(3) 2_755 1_455
O1 Ca1 C1 94.17(3) 2_765 1_455
O1 Ca1 C1 145.83(3) . 1_455
C1 Ca1 C1 120.0 . 1_455
C1 Ca1 C1 120.0 1_565 1_455
F1 Ca1 K3 127.127(5) 1_556 1_545
F1 Ca1 K3 52.873(5) . 1_545
O1 Ca1 K3 135.862(17) 3_785 1_545
O1 Ca1 K3 48.73(2) 3_675 1_545
O1 Ca1 K3 86.67(3) 1_455 1_545
O1 Ca1 K3 48.73(2) 2_755 1_545
O1 Ca1 K3 135.862(17) 2_765 1_545
O1 Ca1 K3 86.67(3) . 1_545
C1 Ca1 K3 66.506(2) . 1_545
C1 Ca1 K3 142.873(5) 1_565 1_545
C1 Ca1 K3 66.506(2) 1_455 1_545
O1 K3 O1 145.27(2) 2_765 1_454
O1 K3 O1 106.70(5) 2_765 2_764
O1 K3 O1 62.25(4) 1_454 2_764
O1 K3 O1 62.25(4) 2_765 1_455
O1 K3 O1 106.70(5) 1_454 1_455
O1 K3 O1 145.27(2) 2_764 1_455
O1 K3 O1 62.25(4) 2_765 3_685
O1 K3 O1 145.27(2) 1_454 3_685
O1 K3 O1 145.27(2) 2_764 3_685
O1 K3 O1 62.25(4) 1_455 3_685
O1 K3 O1 145.27(2) 2_765 3_684
O1 K3 O1 62.25(4) 1_454 3_684
O1 K3 O1 62.25(4) 2_764 3_684
O1 K3 O1 145.27(2) 1_455 3_684
O1 K3 O1 106.70(5) 3_685 3_684
O1 K3 F1 72.636(10) 2_765 .
O1 K3 F1 72.636(10) 1_454 .
O1 K3 F1 72.636(10) 2_764 .
O1 K3 F1 72.636(10) 1_455 .
O1 K3 F1 126.65(2) 3_685 .
O1 K3 F1 126.65(2) 3_684 .
O1 K3 F1 72.636(10) 2_765 1_565
O1 K3 F1 126.65(2) 1_454 1_565
O1 K3 F1 72.636(10) 2_764 1_565
O1 K3 F1 126.65(2) 1_455 1_565
O1 K3 F1 72.636(10) 3_685 1_565
O1 K3 F1 72.636(10) 3_684 1_565
F1 K3 F1 120.0 . 1_565
O1 K3 F1 126.65(2) 2_765 1_455
O1 K3 F1 72.636(10) 1_454 1_455
O1 K3 F1 126.65(2) 2_764 1_455
O1 K3 F1 72.636(10) 1_455 1_455
O1 K3 F1 72.636(10) 3_685 1_455
O1 K3 F1 72.636(10) 3_684 1_455
F1 K3 F1 120.0 . 1_455
F1 K3 F1 120.0 1_565 1_455
O1 K3 Ca1 163.77(2) 2_765 1_454
O1 K3 Ca1 43.762(4) 1_454 1_454
O1 K3 Ca1 89.52(3) 2_764 1_454
O1 K3 Ca1 104.259(19) 1_455 1_454
O1 K3 Ca1 104.259(19) 3_685 1_454
O1 K3 Ca1 43.762(4) 3_684 1_454
F1 K3 Ca1 113.494(2) . 1_454
F1 K3 Ca1 113.494(2) 1_565 1_454
F1 K3 Ca1 37.127(5) 1_455 1_454
O1 K3 Ca1 43.762(4) 2_765 1_565
O1 K3 Ca1 163.77(2) 1_454 1_565
O1 K3 Ca1 104.259(19) 2_764 1_565
O1 K3 Ca1 89.52(3) 1_455 1_565
O1 K3 Ca1 43.762(4) 3_685 1_565
O1 K3 Ca1 104.259(19) 3_684 1_565
F1 K3 Ca1 113.494(2) . 1_565
F1 K3 Ca1 37.127(5) 1_565 1_565
F1 K3 Ca1 113.494(2) 1_455 1_565
Ca1 K3 Ca1 133.012(3) 1_454 1_565
O1 K3 Ca1 43.762(4) 2_765 .
O1 K3 Ca1 104.259(19) 1_454 .
O1 K3 Ca1 104.259(19) 2_764 .
O1 K3 Ca1 43.762(4) 1_455 .
O1 K3 Ca1 89.52(3) 3_685 .
O1 K3 Ca1 163.77(2) 3_684 .
F1 K3 Ca1 37.127(5) . .
F1 K3 Ca1 113.494(2) 1_565 .
F1 K3 Ca1 113.494(2) 1_455 .
Ca1 K3 Ca1 133.012(3) 1_454 .
Ca1 K3 Ca1 87.337(8) 1_565 .
Ca1 F1 Ca1 180.0 1_554 .
Ca1 F1 K3 90.0 1_554 .
Ca1 F1 K3 90.0 . .
Ca1 F1 K3 90.0 1_554 1_655
Ca1 F1 K3 90.0 . 1_655
K3 F1 K3 120.0 . 1_655
Ca1 F1 K3 90.0 1_554 1_545
Ca1 F1 K3 90.0 . 1_545
K3 F1 K3 120.0 . 1_545
K3 F1 K3 120.0 1_655 1_545
C1 O1 Ca1 94.17(3) . 1_655
C1 O1 Ca1 94.17(3) . .
Ca1 O1 Ca1 171.65(6) 1_655 .
C1 O1 K3 126.65(2) . 1_656
Ca1 O1 K3 87.51(2) 1_655 1_656
Ca1 O1 K3 87.51(2) . 1_656
C1 O1 K3 126.65(2) . 1_655
Ca1 O1 K3 87.51(2) 1_655 1_655
Ca1 O1 K3 87.51(2) . 1_655
K3 O1 K3 106.70(5) 1_656 1_655
O1 C1 O1 120.0 2_755 .
O1 C1 O1 120.0 2_755 3_775
O1 C1 O1 120.0 . 3_775
O1 C1 Ca1 60.0 2_755 .
O1 C1 Ca1 60.0 . .
O1 C1 Ca1 180.0 3_775 .
O1 C1 Ca1 60.0 2_755 1_545
O1 C1 Ca1 180.0 . 1_545
O1 C1 Ca1 60.0 3_775 1_545
Ca1 C1 Ca1 120.0 . 1_545
O1 C1 Ca1 180.0 2_755 1_655
O1 C1 Ca1 60.0 . 1_655
O1 C1 Ca1 60.0 3_775 1_655
Ca1 C1 Ca1 120.0 . 1_655
Ca1 C1 Ca1 120.0 1_545 1_655

loop_
_geom_bond_atom_site_label_1
_geom_bond_atom_site_label_2
_geom_bond_distance
_geom_bond_site_symmetry_2
Ca1 F1 2.2276(4) 1_556
Ca1 F1 2.2276(4) .
Ca1 O1 2.5552(3) 3_785
Ca1 O1 2.5552(3) 3_675
Ca1 O1 2.5552(3) 1_455
Ca1 O1 2.5552(3) 2_755
Ca1 O1 2.5552(3) 2_765
Ca1 O1 2.5552(3) .
Ca1 C1 2.9426(4) .
Ca1 C1 2.9426(4) 1_565
Ca1 C1 2.9426(4) 1_455
Ca1 K3 3.6907(3) 1_545
K3 O1 2.7765(9) 2_765
K3 O1 2.7765(9) 1_454
K3 O1 2.7765(9) 2_764
K3 O1 2.7765(9) 1_455
K3 O1 2.7765(9) 3_685
K3 O1 2.7765(9) 3_684
K3 F1 2.9426(4) .
K3 F1 2.9426(4) 1_565
K3 F1 2.9426(3) 1_455
K3 Ca1 3.6907(4) 1_454
K3 Ca1 3.6907(3) 1_565
F1 Ca1 2.2276(4) 1_554
F1 K3 2.9426(3) 1_655
F1 K3 2.9426(4) 1_545
O1 C1 1.2853(15) .
O1 Ca1 2.5552(3) 1_655
O1 K3 2.7765(9) 1_656
O1 K3 2.7765(9) 1_655
C1 O1 1.2853(15) 2_755
C1 O1 1.2853(15) 3_775
C1 Ca1 2.9426(4) 1_545
C1 Ca1 2.9426(3) 1_655
